data_4333032
loop_
_publ_author_name
'Champouret, Yohan D. M.'
'Fawcett, John'
'Nodes, William J.'
'Singh, Kuldip'
'Solan, Gregory A.'

_publ_section_title
;
 Spacially Confined M2Centers (M = Fe, Co, Ni, Zn) on a Sterically Bulky
 Binucleating Support:&#x00A0; Synthesis, Structures and Ethylene
 Oligomerization Studies
;
_journal_issue 24
_journal_name_full 'Inorganic Chemistry'
_journal_page_first 9890
_journal_page_last 9900
_journal_paper_doi 10.1021/ic061286x
_journal_volume 45
_journal_year 2006
_chemical_formula_moiety '(C46 H52 Br3 N5 Ni2 O) 3(C2 H3 N) 0.5(H2 O)'
_chemical_formula_sum 'C52 H62 Br3 N8 Ni2 O1.5'
_chemical_formula_weight 1180.25
_chemical_name_systematic
; 
 ? 
;
_space_group_IT_number 2
_symmetry_cell_setting triclinic
_symmetry_space_group_name_Hall '-P 1'
_symmetry_space_group_name_H-M 'P -1'
_atom_sites_solution_hydrogens geom
_atom_sites_solution_primary direct
_atom_sites_solution_secondary difmap
_audit_creation_method SHELXL-97
_cell_angle_alpha 65.587(4)
_cell_angle_beta 78.435(4)
_cell_angle_gamma 66.968(4)
_cell_formula_units_Z 2
_cell_length_a 13.267(3)
_cell_length_b 14.100(3)
_cell_length_c 16.802(4)
_cell_measurement_reflns_used 849
_cell_measurement_temperature 150(2)
_cell_measurement_theta_max 24.98
_cell_measurement_theta_min 3.08
_cell_volume 2631.1(10)
_computing_cell_refinement 'Bruker SMART'
_computing_data_collection 'Bruker SMART'
_computing_data_reduction 'Bruker SHELXTL'
_computing_molecular_graphics 'Bruker SHELXTL'
_computing_publication_material 'Bruker SHELXTL'
_computing_structure_refinement 'SHELXL-97 (Sheldrick, 1997)'
_computing_structure_solution 'SHELXS-97 (Sheldrick, 1990)'
_diffrn_ambient_temperature 150(2)
_diffrn_measured_fraction_theta_full 0.987
_diffrn_measured_fraction_theta_max 0.987
_diffrn_measurement_device_type 'CCD area detector'
_diffrn_measurement_method 'phi and omega scans'
_diffrn_radiation_monochromator graphite
_diffrn_radiation_source 'fine-focus sealed tube'
_diffrn_radiation_type MoK\a
_diffrn_radiation_wavelength 0.71073
_diffrn_reflns_av_R_equivalents 0.0519
_diffrn_reflns_av_sigmaI/netI 0.1077
_diffrn_reflns_limit_h_max 16
_diffrn_reflns_limit_h_min -16
_diffrn_reflns_limit_k_max 17
_diffrn_reflns_limit_k_min -17
_diffrn_reflns_limit_l_max 20
_diffrn_reflns_limit_l_min -20
_diffrn_reflns_number 20612
_diffrn_reflns_theta_full 26.00
_diffrn_reflns_theta_max 26.00
_diffrn_reflns_theta_min 1.89
_exptl_absorpt_coefficient_mu 3.039
_exptl_absorpt_correction_T_max 0.86
_exptl_absorpt_correction_T_min 0.50
_exptl_absorpt_correction_type multi-scan
_exptl_absorpt_process_details
;
absorption correction based on 7603 reflections(SADABS); Rint 0.1027 before 
cOrrection and 0.0370 after. 

;
_exptl_crystal_colour red
_exptl_crystal_density_diffrn 1.490
_exptl_crystal_density_method 'not measured'
_exptl_crystal_description block
_exptl_crystal_F_000 1206
_exptl_crystal_size_max 0.33
_exptl_crystal_size_mid 0.24
_exptl_crystal_size_min 0.18
_refine_diff_density_max 1.144
_refine_diff_density_min -0.569
_refine_diff_density_rms 0.103
_refine_ls_extinction_method none
_refine_ls_goodness_of_fit_ref 0.890
_refine_ls_hydrogen_treatment mixed
_refine_ls_matrix_type full
_refine_ls_number_parameters 618
_refine_ls_number_reflns 10213
_refine_ls_number_restraints 0
_refine_ls_restrained_S_all 0.890
_refine_ls_R_factor_all 0.0847
_refine_ls_R_factor_gt 0.0465
_refine_ls_shift/su_max 0.001
_refine_ls_shift/su_mean 0.000
_refine_ls_structure_factor_coef Fsqd
_refine_ls_weighting_details 'calc w=1/[\s^2^(Fo^2^)+(0.0378P)^2^+0.0000P] where P=(Fo^2^+2Fc^2^)/3'
_refine_ls_weighting_scheme calc
_refine_ls_wR_factor_gt 0.0916
_refine_ls_wR_factor_ref 0.0992
_reflns_number_gt 6369
_reflns_number_total 10213
_reflns_threshold_expression >2sigma(I)
_cod_data_source_file ic061286xsup5.cif
_cod_data_source_block 05060
_cod_depositor_comments
;
The following automatic conversions were performed:

'_symmetry_cell_setting' value 'Triclinic' changed to 'triclinic'
according to /home/saulius/struct/CIF-dictionaries/cif_core.dic
dictionary named 'cif_core.dic' version 2.4.2 from 2011-04-26.

Automatic conversion script
Id: cif_fix_values 1891 2012-01-12 08:04:46Z andrius 
;
_cod_original_cell_volume 2631.1(11)
_cod_original_sg_symbol_H-M P-1
_cod_original_formula_sum 'C52 H62 Br3 N8 Ni2 O1.50'
_cod_database_code 4333032

loop_
_symmetry_equiv_pos_as_xyz
'x, y, z'
'-x, -y, -z'

loop_
_atom_site_label
_atom_site_type_symbol
_atom_site_fract_x
_atom_site_fract_y
_atom_site_fract_z
_atom_site_U_iso_or_equiv
_atom_site_adp_type
_atom_site_occupancy
_atom_site_symmetry_multiplicity
_atom_site_calc_flag
_atom_site_refinement_flags
Ni1 Ni 0.57935(5) 0.27241(5) 0.32427(4) 0.02038(15) Uani 1 1 d .
Ni2 Ni 0.47003(5) 0.55779(5) 0.25622(4) 0.02147(16) Uani 1 1 d .
Br1 Br 0.66825(4) 0.40254(4) 0.22293(3) 0.02601(13) Uani 1 1 d .
Br2 Br 0.52700(4) 0.20025(4) 0.23478(3) 0.02705(14) Uani 1 1 d .
Br3 Br 0.29282(5) 0.65728(5) 0.31751(3) 0.03680(15) Uani 1 1 d .
O1 O 0.4485(2) 0.4069(2) 0.31695(18) 0.0214(7) Uani 1 1 d .
N3 N 0.3992(3) 0.5766(3) 0.1533(2) 0.0232(9) Uani 1 1 d .
N2 N 0.5041(3) 0.1948(3) 0.4357(2) 0.0189(9) Uani 1 1 d .
N1 N 0.7159(3) 0.1463(3) 0.3895(2) 0.0194(9) Uani 1 1 d .
N4 N 0.5085(3) 0.6958(3) 0.1590(2) 0.0247(10) Uani 1 1 d .
C1 C 0.8277(4) 0.1387(4) 0.3601(3) 0.0204(11) Uani 1 1 d .
C2 C 0.8762(4) 0.0975(4) 0.2934(3) 0.0249(12) Uani 1 1 d .
C3 C 0.9807(4) 0.1000(4) 0.2608(3) 0.0287(12) Uani 1 1 d .
H3 H 1.0159 0.0704 0.2168 0.034 Uiso 1 1 calc R
C4 C 1.0341(4) 0.1442(4) 0.2907(3) 0.0326(13) Uani 1 1 d .
H4 H 1.1042 0.1476 0.2661 0.039 Uiso 1 1 calc R
C5 C 0.9849(4) 0.1834(4) 0.3565(3) 0.0293(13) Uani 1 1 d .
H5 H 1.0227 0.2127 0.3777 0.035 Uiso 1 1 calc R
C6 C 0.8823(4) 0.1817(4) 0.3930(3) 0.0247(12) Uani 1 1 d .
C7 C 0.8356(4) 0.2258(4) 0.4659(3) 0.0272(12) Uani 1 1 d .
H7 H 0.7633 0.2150 0.4866 0.033 Uiso 1 1 calc R
C8 C 0.9093(4) 0.1637(4) 0.5440(3) 0.0377(14) Uani 1 1 d .
H8A H 0.9274 0.0836 0.5616 0.057 Uiso 1 1 calc R
H8B H 0.8709 0.1864 0.5929 0.057 Uiso 1 1 calc R
H8C H 0.9770 0.1812 0.5274 0.057 Uiso 1 1 calc R
C9 C 0.8156(5) 0.3497(4) 0.4340(4) 0.0408(15) Uani 1 1 d .
H9A H 0.8859 0.3621 0.4162 0.061 Uiso 1 1 calc R
H9B H 0.7798 0.3767 0.4813 0.061 Uiso 1 1 calc R
H9C H 0.7684 0.3899 0.3839 0.061 Uiso 1 1 calc R
C10 C 0.8207(4) 0.0463(4) 0.2593(3) 0.0274(12) Uani 1 1 d .
H10 H 0.7425 0.0645 0.2818 0.033 Uiso 1 1 calc R
C11 C 0.8219(5) 0.0940(5) 0.1590(3) 0.0456(16) Uani 1 1 d .
H11A H 0.7883 0.1751 0.1380 0.068 Uiso 1 1 calc R
H11B H 0.7805 0.0640 0.1394 0.068 Uiso 1 1 calc R
H11C H 0.8978 0.0735 0.1355 0.068 Uiso 1 1 calc R
C12 C 0.8749(5) -0.0794(4) 0.2939(4) 0.0441(15) Uani 1 1 d .
H12A H 0.9502 -0.0994 0.2692 0.066 Uiso 1 1 calc R
H12B H 0.8335 -0.1120 0.2770 0.066 Uiso 1 1 calc R
H12C H 0.8759 -0.1079 0.3578 0.066 Uiso 1 1 calc R
C13 C 0.6915(4) 0.0832(4) 0.4659(3) 0.0209(11) Uani 1 1 d .
C14 C 0.7753(4) -0.0107(4) 0.5283(3) 0.0272(12) Uani 1 1 d .
H14A H 0.8479 -0.0234 0.4982 0.041 Uiso 1 1 calc R
H14B H 0.7568 -0.0781 0.5493 0.041 Uiso 1 1 calc R
H14C H 0.7759 0.0083 0.5781 0.041 Uiso 1 1 calc R
C15 C 0.5751(4) 0.1058(4) 0.4948(3) 0.0221(11) Uani 1 1 d .
C16 C 0.5373(4) 0.0460(4) 0.5743(3) 0.0268(12) Uani 1 1 d .
H16 H 0.5869 -0.0173 0.6142 0.032 Uiso 1 1 calc R
C17 C 0.4267(4) 0.0789(4) 0.5957(3) 0.0290(13) Uani 1 1 d .
H17 H 0.3999 0.0395 0.6514 0.035 Uiso 1 1 calc R
C18 C 0.3552(4) 0.1682(4) 0.5370(3) 0.0280(12) Uani 1 1 d .
H18 H 0.2788 0.1915 0.5519 0.034 Uiso 1 1 calc R
C19 C 0.3956(4) 0.2251(4) 0.4546(3) 0.0227(11) Uani 1 1 d .
C20 C 0.3204(4) 0.3143(4) 0.3850(3) 0.0211(11) Uani 1 1 d .
C21 C 0.2155(4) 0.3143(4) 0.3861(3) 0.0310(13) Uani 1 1 d .
H21 H 0.1892 0.2644 0.4357 0.037 Uiso 1 1 calc R
C22 C 0.1491(4) 0.3846(4) 0.3175(4) 0.0343(14) Uani 1 1 d .
H22 H 0.0760 0.3865 0.3206 0.041 Uiso 1 1 calc R
C23 C 0.1896(4) 0.4524(4) 0.2439(3) 0.0345(14) Uani 1 1 d .
H23 H 0.1458 0.4966 0.1943 0.041 Uiso 1 1 calc R
C24 C 0.2916(4) 0.4583(4) 0.2400(3) 0.0232(11) Uani 1 1 d .
C25 C 0.3554(4) 0.3942(4) 0.3148(3) 0.0203(11) Uani 1 1 d .
C26 C 0.3349(4) 0.5228(4) 0.1559(3) 0.0245(12) Uani 1 1 d .
C27 C 0.3083(4) 0.5261(4) 0.0772(3) 0.0367(14) Uani 1 1 d .
H27 H 0.2650 0.4855 0.0784 0.044 Uiso 1 1 calc R
C28 C 0.3460(5) 0.5889(5) -0.0006(3) 0.0413(15) Uani 1 1 d .
H28 H 0.3300 0.5902 -0.0538 0.050 Uiso 1 1 calc R
C29 C 0.4065(4) 0.6500(4) -0.0031(3) 0.0370(14) Uani 1 1 d .
H29 H 0.4299 0.6960 -0.0573 0.044 Uiso 1 1 calc R
C30 C 0.4323(4) 0.6426(4) 0.0752(3) 0.0269(12) Uani 1 1 d .
C31 C 0.4871(4) 0.7117(4) 0.0825(3) 0.0343(14) Uani 1 1 d .
C32 C 0.5086(5) 0.7999(5) -0.0015(3) 0.0513(17) Uani 1 1 d .
H32A H 0.5456 0.8398 0.0112 0.077 Uiso 1 1 calc R
H32B H 0.4388 0.8522 -0.0282 0.077 Uiso 1 1 calc R
H32C H 0.5552 0.7648 -0.0420 0.077 Uiso 1 1 calc R
C33 C 0.5482(5) 0.7729(4) 0.1691(3) 0.0344(14) Uani 1 1 d .
C34 C 0.6616(5) 0.7471(4) 0.1701(3) 0.0379(14) Uani 1 1 d .
C35 C 0.6986(5) 0.8235(5) 0.1774(4) 0.0475(16) Uani 1 1 d .
H35 H 0.7751 0.8079 0.1771 0.057 Uiso 1 1 calc R
C36 C 0.6260(5) 0.9204(5) 0.1848(4) 0.0454(16) Uani 1 1 d .
H36 H 0.6522 0.9711 0.1904 0.055 Uiso 1 1 calc R
C37 C 0.5141(5) 0.9446(5) 0.1842(3) 0.0439(15) Uani 1 1 d .
H37 H 0.4648 1.0124 0.1892 0.053 Uiso 1 1 calc R
C38 C 0.4718(5) 0.8731(4) 0.1765(3) 0.0348(13) Uani 1 1 d .
C39 C 0.3510(5) 0.9050(5) 0.1750(4) 0.0438(15) Uani 1 1 d .
H39 H 0.3350 0.8424 0.1730 0.053 Uiso 1 1 calc R
C40 C 0.2948(5) 0.9262(5) 0.2586(4) 0.0625(19) Uani 1 1 d .
H40A H 0.3295 0.8624 0.3100 0.094 Uiso 1 1 calc R
H40B H 0.2169 0.9367 0.2611 0.094 Uiso 1 1 calc R
H40C H 0.3023 0.9930 0.2580 0.094 Uiso 1 1 calc R
C41 C 0.3039(5) 1.0087(5) 0.0951(4) 0.073(2) Uani 1 1 d .
H41A H 0.3187 1.0709 0.0964 0.109 Uiso 1 1 calc R
H41B H 0.2246 1.0269 0.0958 0.109 Uiso 1 1 calc R
H41C H 0.3383 0.9949 0.0417 0.109 Uiso 1 1 calc R
C42 C 0.7436(5) 0.6429(5) 0.1607(4) 0.0532(17) Uani 1 1 d .
H42 H 0.7041 0.5902 0.1739 0.064 Uiso 1 1 calc R
C43 C 0.7931(6) 0.6626(6) 0.0694(5) 0.086(3) Uani 1 1 d .
H43A H 0.7346 0.6983 0.0281 0.129 Uiso 1 1 calc R
H43B H 0.8410 0.5915 0.0649 0.129 Uiso 1 1 calc R
H43C H 0.8359 0.7108 0.0557 0.129 Uiso 1 1 calc R
C44 C 0.8346(5) 0.5867(6) 0.2240(4) 0.072(2) Uani 1 1 d .
H44A H 0.8772 0.5123 0.2236 0.108 Uiso 1 1 calc R
H44B H 0.8030 0.5808 0.2831 0.108 Uiso 1 1 calc R
H44C H 0.8828 0.6305 0.2064 0.108 Uiso 1 1 calc R
C45 C 0.5734(4) 0.5695(4) 0.4017(3) 0.0284(12) Uani 1 1 d .
C46 C 0.6042(5) 0.5962(5) 0.4661(3) 0.0440(15) Uani 1 1 d .
H46A H 0.5416 0.6537 0.4805 0.066 Uiso 1 1 calc R
H46B H 0.6657 0.6235 0.4421 0.066 Uiso 1 1 calc R
H46C H 0.6261 0.5295 0.5192 0.066 Uiso 1 1 calc R
N5 N 0.5475(3) 0.5497(3) 0.3519(2) 0.0271(10) Uani 1 1 d .
C47 C -0.0592(6) 0.6167(6) 0.4073(5) 0.067(2) Uani 1 1 d .
C48 C 0.0498(6) 0.6189(6) 0.3774(6) 0.102(3) Uani 1 1 d .
H48A H 0.0575 0.6826 0.3825 0.153 Uiso 1 1 calc R
H48B H 0.0625 0.6255 0.3162 0.153 Uiso 1 1 calc R
H48C H 0.1036 0.5502 0.4134 0.153 Uiso 1 1 calc R
N6 N -0.1416(6) 0.6148(6) 0.4304(5) 0.097(2) Uani 1 1 d .
C49 C -0.0207(7) 0.6256(6) 0.9039(5) 0.068(2) Uani 1 1 d .
C50 C 0.0619(6) 0.6508(6) 0.9290(5) 0.079(2) Uani 1 1 d .
H50A H 0.0271 0.7192 0.9411 0.118 Uiso 1 1 calc R
H50B H 0.1177 0.6605 0.8813 0.118 Uiso 1 1 calc R
H50C H 0.0965 0.5895 0.9817 0.118 Uiso 1 1 calc R
N7 N -0.0865(7) 0.6047(7) 0.8869(5) 0.114(3) Uani 1 1 d .
C51 C 0.9524(8) 0.1687(9) 0.9215(6) 0.102(3) Uani 1 1 d .
C52 C 0.8555(6) 0.1663(7) 0.9033(5) 0.098(3) Uani 1 1 d .
H52A H 0.8659 0.0908 0.9098 0.147 Uiso 1 1 calc R
H52B H 0.8363 0.2171 0.8432 0.147 Uiso 1 1 calc R
H52C H 0.7963 0.1894 0.9440 0.147 Uiso 1 1 calc R
N8 N 1.0291(9) 0.1663(12) 0.9386(8) 0.221(7) Uani 1 1 d .
O2 O 0.2892(7) 0.1959(7) 0.2162(8) 0.091(4) Uani 0.50 1 d P

loop_
_atom_site_aniso_label
_atom_site_aniso_U_11
_atom_site_aniso_U_22
_atom_site_aniso_U_33
_atom_site_aniso_U_23
_atom_site_aniso_U_13
_atom_site_aniso_U_12
Ni1 0.0229(4) 0.0169(3) 0.0204(3) -0.0052(3) -0.0045(3) -0.0061(3)
Ni2 0.0274(4) 0.0184(4) 0.0190(3) -0.0051(3) -0.0059(3) -0.0079(3)
Br1 0.0295(3) 0.0235(3) 0.0249(3) -0.0065(2) -0.0027(2) -0.0110(2)
Br2 0.0350(3) 0.0243(3) 0.0238(3) -0.0094(2) -0.0061(2) -0.0095(2)
Br3 0.0355(3) 0.0322(3) 0.0390(3) -0.0183(3) -0.0037(3) -0.0016(3)
O1 0.026(2) 0.0196(18) 0.0232(17) -0.0085(14) -0.0042(15) -0.0099(16)
N3 0.025(2) 0.018(2) 0.022(2) -0.0056(18) -0.0050(18) -0.0021(19)
N2 0.023(2) 0.017(2) 0.020(2) -0.0094(17) -0.0013(18) -0.0079(19)
N1 0.022(2) 0.016(2) 0.021(2) -0.0067(17) -0.0056(18) -0.0057(18)
N4 0.033(3) 0.020(2) 0.021(2) -0.0016(18) -0.0049(19) -0.013(2)
C1 0.022(3) 0.013(3) 0.022(3) 0.002(2) -0.006(2) -0.007(2)
C2 0.026(3) 0.019(3) 0.023(3) -0.002(2) -0.009(2) -0.003(2)
C3 0.025(3) 0.029(3) 0.029(3) -0.011(2) -0.002(2) -0.005(2)
C4 0.021(3) 0.032(3) 0.033(3) -0.002(3) -0.001(2) -0.009(3)
C5 0.032(3) 0.022(3) 0.035(3) -0.006(2) -0.009(3) -0.011(3)
C6 0.027(3) 0.017(3) 0.026(3) -0.004(2) -0.006(2) -0.004(2)
C7 0.021(3) 0.028(3) 0.035(3) -0.015(2) -0.007(2) -0.004(2)
C8 0.045(4) 0.030(3) 0.038(3) -0.014(3) -0.008(3) -0.009(3)
C9 0.044(4) 0.028(3) 0.051(4) -0.017(3) -0.014(3) -0.006(3)
C10 0.025(3) 0.032(3) 0.028(3) -0.016(2) 0.002(2) -0.009(3)
C11 0.054(4) 0.063(4) 0.030(3) -0.018(3) -0.005(3) -0.027(3)
C12 0.047(4) 0.037(4) 0.052(4) -0.019(3) -0.010(3) -0.013(3)
C13 0.024(3) 0.017(3) 0.026(3) -0.010(2) -0.007(2) -0.006(2)
C14 0.028(3) 0.019(3) 0.028(3) -0.004(2) -0.003(2) -0.006(2)
C15 0.027(3) 0.021(3) 0.022(2) -0.010(2) -0.002(2) -0.009(2)
C16 0.035(3) 0.021(3) 0.022(3) -0.001(2) -0.007(2) -0.012(3)
C17 0.038(3) 0.031(3) 0.022(3) -0.007(2) 0.004(2) -0.021(3)
C18 0.027(3) 0.027(3) 0.036(3) -0.014(2) -0.003(2) -0.012(3)
C19 0.029(3) 0.020(3) 0.028(3) -0.010(2) -0.002(2) -0.016(2)
C20 0.026(3) 0.018(3) 0.025(3) -0.011(2) -0.002(2) -0.010(2)
C21 0.032(3) 0.023(3) 0.038(3) -0.009(2) -0.004(3) -0.011(3)
C22 0.021(3) 0.030(3) 0.058(4) -0.017(3) -0.009(3) -0.011(3)
C23 0.037(4) 0.021(3) 0.044(3) -0.007(3) -0.018(3) -0.007(3)
C24 0.022(3) 0.018(3) 0.033(3) -0.012(2) -0.005(2) -0.006(2)
C25 0.017(3) 0.018(3) 0.027(3) -0.013(2) 0.000(2) -0.004(2)
C26 0.023(3) 0.018(3) 0.030(3) -0.009(2) -0.007(2) -0.001(2)
C27 0.043(4) 0.039(4) 0.033(3) -0.014(3) -0.013(3) -0.013(3)
C28 0.056(4) 0.046(4) 0.023(3) -0.015(3) -0.016(3) -0.010(3)
C29 0.051(4) 0.034(3) 0.020(3) -0.005(2) -0.010(3) -0.010(3)
C30 0.033(3) 0.024(3) 0.023(3) -0.005(2) -0.005(2) -0.010(3)
C31 0.032(3) 0.032(3) 0.030(3) -0.005(3) -0.004(3) -0.009(3)
C32 0.074(5) 0.050(4) 0.029(3) 0.004(3) -0.008(3) -0.038(4)
C33 0.041(4) 0.033(3) 0.026(3) -0.003(2) -0.006(3) -0.015(3)
C34 0.036(4) 0.027(3) 0.044(3) -0.007(3) -0.005(3) -0.010(3)
C35 0.046(4) 0.042(4) 0.058(4) -0.009(3) -0.010(3) -0.025(3)
C36 0.058(5) 0.040(4) 0.048(4) -0.015(3) 0.003(3) -0.031(4)
C37 0.066(5) 0.031(3) 0.040(3) -0.014(3) 0.004(3) -0.024(3)
C38 0.040(4) 0.028(3) 0.038(3) -0.010(3) -0.001(3) -0.017(3)
C39 0.036(4) 0.032(4) 0.059(4) -0.016(3) -0.003(3) -0.007(3)
C40 0.052(4) 0.048(4) 0.096(5) -0.043(4) 0.015(4) -0.019(4)
C41 0.066(5) 0.044(4) 0.094(6) -0.004(4) -0.035(4) -0.013(4)
C42 0.033(4) 0.040(4) 0.081(5) -0.019(4) 0.002(4) -0.012(3)
C43 0.075(6) 0.077(6) 0.091(6) -0.049(5) -0.019(5) 0.016(5)
C44 0.051(5) 0.057(5) 0.075(5) -0.007(4) -0.007(4) -0.002(4)
C45 0.028(3) 0.030(3) 0.031(3) -0.012(2) -0.001(2) -0.012(3)
C46 0.048(4) 0.054(4) 0.045(3) -0.032(3) -0.008(3) -0.015(3)
N5 0.033(3) 0.029(3) 0.023(2) -0.010(2) -0.004(2) -0.014(2)
C47 0.048(5) 0.073(6) 0.094(6) -0.047(5) 0.016(4) -0.027(4)
C48 0.068(6) 0.081(6) 0.176(9) -0.068(6) 0.010(6) -0.028(5)
N6 0.069(5) 0.106(6) 0.122(6) -0.054(5) 0.020(5) -0.035(5)
C49 0.079(6) 0.072(6) 0.058(5) -0.022(4) -0.009(4) -0.029(5)
C50 0.068(5) 0.098(7) 0.083(6) -0.032(5) -0.002(4) -0.045(5)
N7 0.146(7) 0.127(7) 0.109(6) -0.034(5) -0.041(5) -0.081(6)
C51 0.094(8) 0.159(10) 0.120(8) -0.100(7) 0.040(6) -0.082(8)
C52 0.072(6) 0.112(7) 0.097(6) -0.042(6) -0.038(5) 0.001(5)
N8 0.144(10) 0.402(19) 0.288(14) -0.249(14) 0.085(9) -0.182(12)
O2 0.032(5) 0.058(6) 0.220(12) -0.095(8) -0.019(6) -0.002(5)

loop_
_atom_type_symbol
_atom_type_description
_atom_type_scat_dispersion_real
_atom_type_scat_dispersion_imag
_atom_type_scat_source
C C 0.0033 0.0016 'International Tables Vol C Tables 4.2.6.8 and 6.1.1.4'
H H 0.0000 0.0000 'International Tables Vol C Tables 4.2.6.8 and 6.1.1.4'
N N 0.0061 0.0033 'International Tables Vol C Tables 4.2.6.8 and 6.1.1.4'
O O 0.0106 0.0060 'International Tables Vol C Tables 4.2.6.8 and 6.1.1.4'
Ni Ni 0.3393 1.1124 'International Tables Vol C Tables 4.2.6.8 and 6.1.1.4'
Br Br -0.2901 2.4595 'International Tables Vol C Tables 4.2.6.8 and 6.1.1.4'

loop_
_geom_angle_atom_site_label_1
_geom_angle_atom_site_label_2
_geom_angle_atom_site_label_3
_geom_angle
O1 Ni1 N2 85.36(14)
O1 Ni1 N1 150.20(13)
N2 Ni1 N1 80.46(15)
O1 Ni1 Br1 85.20(9)
N2 Ni1 Br1 158.96(11)
N1 Ni1 Br1 98.94(11)
O1 Ni1 Br2 101.24(9)
N2 Ni1 Br2 94.40(10)
N1 Ni1 Br2 105.85(10)
Br1 Ni1 Br2 105.86(3)
N3 Ni2 N5 174.58(16)
N3 Ni2 O1 86.79(14)
N5 Ni2 O1 98.27(14)
N3 Ni2 N4 79.75(15)
N5 Ni2 N4 94.88(15)
O1 Ni2 N4 161.36(14)
N3 Ni2 Br3 92.60(11)
N5 Ni2 Br3 89.02(12)
O1 Ni2 Br3 93.55(9)
N4 Ni2 Br3 99.85(11)
N3 Ni2 Br1 93.16(11)
N5 Ni2 Br1 86.36(12)
O1 Ni2 Br1 74.66(9)
N4 Ni2 Br1 93.14(11)
Br3 Ni2 Br1 166.55(3)
Ni1 Br1 Ni2 81.62(3)
C25 O1 Ni1 113.3(3)
C25 O1 Ni2 122.2(3)
Ni1 O1 Ni2 117.34(15)
C26 N3 C30 120.5(4)
C26 N3 Ni2 125.6(3)
C30 N3 Ni2 113.5(3)
C19 N2 C15 120.4(4)
C19 N2 Ni1 125.9(3)
C15 N2 Ni1 113.7(3)
C13 N1 C1 121.9(4)
C13 N1 Ni1 113.0(3)
C1 N1 Ni1 124.4(3)
C31 N4 C33 118.9(4)
C31 N4 Ni2 111.5(3)
C33 N4 Ni2 129.5(3)
C2 C1 C6 121.2(4)
C2 C1 N1 118.9(4)
C6 C1 N1 119.6(4)
C3 C2 C1 117.8(5)
C3 C2 C10 119.9(4)
C1 C2 C10 122.2(4)
C4 C3 C2 121.7(5)
C4 C3 H3 119.2
C2 C3 H3 119.2
C5 C4 C3 119.2(5)
C5 C4 H4 120.4
C3 C4 H4 120.4
C4 C5 C6 122.2(5)
C4 C5 H5 118.9
C6 C5 H5 118.9
C5 C6 C1 117.8(5)
C5 C6 C7 118.2(4)
C1 C6 C7 124.0(4)
C6 C7 C9 111.7(4)
C6 C7 C8 112.2(4)
C9 C7 C8 109.1(4)
C6 C7 H7 107.9
C9 C7 H7 107.9
C8 C7 H7 107.9
C7 C8 H8A 109.5
C7 C8 H8B 109.5
H8A C8 H8B 109.5
C7 C8 H8C 109.5
H8A C8 H8C 109.5
H8B C8 H8C 109.5
C7 C9 H9A 109.5
C7 C9 H9B 109.5
H9A C9 H9B 109.5
C7 C9 H9C 109.5
H9A C9 H9C 109.5
H9B C9 H9C 109.5
C12 C10 C2 110.3(4)
C12 C10 C11 110.8(4)
C2 C10 C11 111.6(4)
C12 C10 H10 108.0
C2 C10 H10 108.0
C11 C10 H10 108.0
C10 C11 H11A 109.5
C10 C11 H11B 109.5
H11A C11 H11B 109.5
C10 C11 H11C 109.5
H11A C11 H11C 109.5
H11B C11 H11C 109.5
C10 C12 H12A 109.5
C10 C12 H12B 109.5
H12A C12 H12B 109.5
C10 C12 H12C 109.5
H12A C12 H12C 109.5
H12B C12 H12C 109.5
N1 C13 C15 118.2(4)
N1 C13 C14 123.7(4)
C15 C13 C14 118.0(4)
C13 C14 H14A 109.5
C13 C14 H14B 109.5
H14A C14 H14B 109.5
C13 C14 H14C 109.5
H14A C14 H14C 109.5
H14B C14 H14C 109.5
N2 C15 C16 120.9(4)
N2 C15 C13 114.5(4)
C16 C15 C13 124.6(4)
C15 C16 C17 119.2(5)
C15 C16 H16 120.4
C17 C16 H16 120.4
C18 C17 C16 120.2(4)
C18 C17 H17 119.9
C16 C17 H17 119.9
C17 C18 C19 119.4(5)
C17 C18 H18 120.3
C19 C18 H18 120.3
N2 C19 C18 119.8(4)
N2 C19 C20 118.7(4)
C18 C19 C20 121.4(4)
C21 C20 C25 118.9(4)
C21 C20 C19 119.4(4)
C25 C20 C19 121.6(4)
C22 C21 C20 121.5(5)
C22 C21 H21 119.2
C20 C21 H21 119.2
C21 C22 C23 118.9(5)
C21 C22 H22 120.5
C23 C22 H22 120.5
C24 C23 C22 122.0(5)
C24 C23 H23 119.0
C22 C23 H23 119.0
C23 C24 C25 118.7(4)
C23 C24 C26 119.0(4)
C25 C24 C26 122.1(4)
O1 C25 C20 120.7(4)
O1 C25 C24 120.4(4)
C20 C25 C24 118.8(4)
N3 C26 C27 119.9(4)
N3 C26 C24 121.0(4)
C27 C26 C24 119.1(5)
C28 C27 C26 118.9(5)
C28 C27 H27 120.6
C26 C27 H27 120.6
C27 C28 C29 121.0(5)
C27 C28 H28 119.5
C29 C28 H28 119.5
C28 C29 C30 118.1(5)
C28 C29 H29 120.9
C30 C29 H29 120.9
N3 C30 C29 121.3(5)
N3 C30 C31 114.5(4)
C29 C30 C31 123.9(5)
N4 C31 C30 118.0(4)
N4 C31 C32 125.2(5)
C30 C31 C32 116.7(5)
C31 C32 H32A 109.5
C31 C32 H32B 109.5
H32A C32 H32B 109.5
C31 C32 H32C 109.5
H32A C32 H32C 109.5
H32B C32 H32C 109.5
C34 C33 C38 121.2(5)
C34 C33 N4 119.2(5)
C38 C33 N4 119.5(5)
C35 C34 C33 118.6(5)
C35 C34 C42 119.2(5)
C33 C34 C42 122.2(5)
C36 C35 C34 120.8(6)
C36 C35 H35 119.6
C34 C35 H35 119.6
C35 C36 C37 120.0(6)
C35 C36 H36 120.0
C37 C36 H36 120.0
C38 C37 C36 122.2(6)
C38 C37 H37 118.9
C36 C37 H37 118.9
C37 C38 C33 117.2(5)
C37 C38 C39 119.4(5)
C33 C38 C39 123.4(5)
C38 C39 C41 111.6(5)
C38 C39 C40 110.0(5)
C41 C39 C40 109.3(5)
C38 C39 H39 108.6
C41 C39 H39 108.6
C40 C39 H39 108.6
C39 C40 H40A 109.5
C39 C40 H40B 109.5
H40A C40 H40B 109.5
C39 C40 H40C 109.5
H40A C40 H40C 109.5
H40B C40 H40C 109.5
C39 C41 H41A 109.5
C39 C41 H41B 109.5
H41A C41 H41B 109.5
C39 C41 H41C 109.5
H41A C41 H41C 109.5
H41B C41 H41C 109.5
C34 C42 C43 112.2(5)
C34 C42 C44 112.8(6)
C43 C42 C44 109.0(6)
C34 C42 H42 107.5
C43 C42 H42 107.5
C44 C42 H42 107.5
C42 C43 H43A 109.5
C42 C43 H43B 109.5
H43A C43 H43B 109.5
C42 C43 H43C 109.5
H43A C43 H43C 109.5
H43B C43 H43C 109.5
C42 C44 H44A 109.5
C42 C44 H44B 109.5
H44A C44 H44B 109.5
C42 C44 H44C 109.5
H44A C44 H44C 109.5
H44B C44 H44C 109.5
N5 C45 C46 178.7(6)
C45 C46 H46A 109.5
C45 C46 H46B 109.5
H46A C46 H46B 109.5
C45 C46 H46C 109.5
H46A C46 H46C 109.5
H46B C46 H46C 109.5
C45 N5 Ni2 163.8(4)
N6 C47 C48 179.7(9)
C47 C48 H48A 109.5
C47 C48 H48B 109.5
H48A C48 H48B 109.5
C47 C48 H48C 109.5
H48A C48 H48C 109.5
H48B C48 H48C 109.5
N7 C49 C50 177.8(9)
C49 C50 H50A 109.5
C49 C50 H50B 109.5
H50A C50 H50B 109.5
C49 C50 H50C 109.5
H50A C50 H50C 109.5
H50B C50 H50C 109.5
N8 C51 C52 177.0(15)
C51 C52 H52A 109.5
C51 C52 H52B 109.5
H52A C52 H52B 109.5
C51 C52 H52C 109.5
H52A C52 H52C 109.5
H52B C52 H52C 109.5

loop_
_geom_bond_atom_site_label_1
_geom_bond_atom_site_label_2
_geom_bond_distance
Ni1 O1 1.985(3)
Ni1 N2 2.028(4)
Ni1 N1 2.076(4)
Ni1 Br1 2.4419(8)
Ni1 Br2 2.4524(8)
Ni2 N3 2.005(4)
Ni2 N5 2.019(4)
Ni2 O1 2.053(3)
Ni2 N4 2.128(4)
Ni2 Br3 2.4897(9)
Ni2 Br1 2.8175(9)
O1 C25 1.326(5)
N3 C26 1.330(6)
N3 C30 1.364(6)
N2 C19 1.343(6)
N2 C15 1.366(6)
N1 C13 1.289(5)
N1 C1 1.442(5)
N4 C31 1.281(6)
N4 C33 1.457(6)
C1 C2 1.402(6)
C1 C6 1.407(6)
C2 C3 1.393(6)
C2 C10 1.523(7)
C3 C4 1.375(7)
C3 H3 0.9500
C4 C5 1.375(7)
C4 H4 0.9500
C5 C6 1.382(6)
C5 H5 0.9500
C6 C7 1.514(6)
C7 C9 1.527(7)
C7 C8 1.530(6)
C7 H7 1.0000
C8 H8A 0.9800
C8 H8B 0.9800
C8 H8C 0.9800
C9 H9A 0.9800
C9 H9B 0.9800
C9 H9C 0.9800
C10 C12 1.522(7)
C10 C11 1.534(6)
C10 H10 1.0000
C11 H11A 0.9800
C11 H11B 0.9800
C11 H11C 0.9800
C12 H12A 0.9800
C12 H12B 0.9800
C12 H12C 0.9800
C13 C15 1.471(6)
C13 C14 1.502(6)
C14 H14A 0.9800
C14 H14B 0.9800
C14 H14C 0.9800
C15 C16 1.371(6)
C16 C17 1.375(6)
C16 H16 0.9500
C17 C18 1.368(6)
C17 H17 0.9500
C18 C19 1.404(6)
C18 H18 0.9500
C19 C20 1.488(6)
C20 C21 1.388(6)
C20 C25 1.402(6)
C21 C22 1.366(7)
C21 H21 0.9500
C22 C23 1.375(7)
C22 H22 0.9500
C23 C24 1.374(6)
C23 H23 0.9500
C24 C25 1.415(6)
C24 C26 1.475(7)
C26 C27 1.413(6)
C27 C28 1.368(7)
C27 H27 0.9500
C28 C29 1.373(7)
C28 H28 0.9500
C29 C30 1.379(6)
C29 H29 0.9500
C30 C31 1.477(7)
C31 C32 1.511(7)
C32 H32A 0.9800
C32 H32B 0.9800
C32 H32C 0.9800
C33 C34 1.405(7)
C33 C38 1.419(7)
C34 C35 1.402(7)
C34 C42 1.497(8)
C35 C36 1.368(8)
C35 H35 0.9500
C36 C37 1.389(8)
C36 H36 0.9500
C37 C38 1.387(7)
C37 H37 0.9500
C38 C39 1.489(7)
C39 C41 1.526(7)
C39 C40 1.540(8)
C39 H39 1.0000
C40 H40A 0.9800
C40 H40B 0.9800
C40 H40C 0.9800
C41 H41A 0.9800
C41 H41B 0.9800
C41 H41C 0.9800
C42 C43 1.499(9)
C42 C44 1.513(8)
C42 H42 1.0000
C43 H43A 0.9800
C43 H43B 0.9800
C43 H43C 0.9800
C44 H44A 0.9800
C44 H44B 0.9800
C44 H44C 0.9800
C45 N5 1.130(6)
C45 C46 1.455(7)
C46 H46A 0.9800
C46 H46B 0.9800
C46 H46C 0.9800
C47 N6 1.092(8)
C47 C48 1.441(9)
C48 H48A 0.9800
C48 H48B 0.9800
C48 H48C 0.9800
C49 N7 1.141(8)
C49 C50 1.455(9)
C50 H50A 0.9800
C50 H50B 0.9800
C50 H50C 0.9800
C51 N8 1.096(11)
C51 C52 1.396(10)
C52 H52A 0.9800
C52 H52B 0.9800
C52 H52C 0.9800

loop_
_geom_torsion_atom_site_label_1
_geom_torsion_atom_site_label_2
_geom_torsion_atom_site_label_3
_geom_torsion_atom_site_label_4
_geom_torsion
O1 Ni1 Br1 Ni2 6.86(8)
N2 Ni1 Br1 Ni2 -56.7(3)
N1 Ni1 Br1 Ni2 -143.40(10)
Br2 Ni1 Br1 Ni2 107.20(3)
N3 Ni2 Br1 Ni1 -92.65(12)
N5 Ni2 Br1 Ni1 92.75(12)
O1 Ni2 Br1 Ni1 -6.86(8)
N4 Ni2 Br1 Ni1 -172.55(11)
Br3 Ni2 Br1 Ni1 22.59(13)
N2 Ni1 O1 C25 -58.2(3)
N1 Ni1 O1 C25 -119.8(3)
Br1 Ni1 O1 C25 140.6(3)
Br2 Ni1 O1 C25 35.3(3)
N2 Ni1 O1 Ni2 150.65(17)
N1 Ni1 O1 Ni2 89.1(3)
Br1 Ni1 O1 Ni2 -10.53(13)
Br2 Ni1 O1 Ni2 -115.77(13)
N3 Ni2 O1 C25 -44.8(3)
N5 Ni2 O1 C25 137.2(3)
N4 Ni2 O1 C25 -88.4(5)
Br3 Ni2 O1 C25 47.7(3)
Br1 Ni2 O1 C25 -138.9(3)
N3 Ni2 O1 Ni1 103.58(17)
N5 Ni2 O1 Ni1 -74.48(18)
N4 Ni2 O1 Ni1 60.0(5)
Br3 Ni2 O1 Ni1 -164.00(13)
Br1 Ni2 O1 Ni1 9.42(11)
N5 Ni2 N3 C26 -180(72)
O1 Ni2 N3 C26 20.9(4)
N4 Ni2 N3 C26 -172.1(4)
Br3 Ni2 N3 C26 -72.5(4)
Br1 Ni2 N3 C26 95.3(4)
N5 Ni2 N3 C30 7.1(19)
O1 Ni2 N3 C30 -152.1(3)
N4 Ni2 N3 C30 14.9(3)
Br3 Ni2 N3 C30 114.5(3)
Br1 Ni2 N3 C30 -77.7(3)
O1 Ni1 N2 C19 25.9(4)
N1 Ni1 N2 C19 179.6(4)
Br1 Ni1 N2 C19 89.5(5)
Br2 Ni1 N2 C19 -75.0(4)
O1 Ni1 N2 C15 -152.7(3)
N1 Ni1 N2 C15 1.0(3)
Br1 Ni1 N2 C15 -89.2(4)
Br2 Ni1 N2 C15 106.3(3)
O1 Ni1 N1 C13 61.3(4)
N2 Ni1 N1 C13 -1.4(3)
Br1 Ni1 N1 C13 157.3(3)
Br2 Ni1 N1 C13 -93.3(3)
O1 Ni1 N1 C1 -109.3(4)
N2 Ni1 N1 C1 -172.0(4)
Br1 Ni1 N1 C1 -13.3(3)
Br2 Ni1 N1 C1 96.1(3)
N3 Ni2 N4 C31 -11.1(3)
N5 Ni2 N4 C31 168.2(4)
O1 Ni2 N4 C31 33.3(6)
Br3 Ni2 N4 C31 -102.0(3)
Br1 Ni2 N4 C31 81.6(3)
N3 Ni2 N4 C33 165.4(4)
N5 Ni2 N4 C33 -15.3(4)
O1 Ni2 N4 C33 -150.2(4)
Br3 Ni2 N4 C33 74.5(4)
Br1 Ni2 N4 C33 -101.9(4)
C13 N1 C1 C2 110.9(5)
Ni1 N1 C1 C2 -79.3(5)
C13 N1 C1 C6 -74.9(6)
Ni1 N1 C1 C6 94.9(4)
C6 C1 C2 C3 0.3(7)
N1 C1 C2 C3 174.5(4)
C6 C1 C2 C10 177.5(4)
N1 C1 C2 C10 -8.4(7)
C1 C2 C3 C4 -2.0(7)
C10 C2 C3 C4 -179.2(4)
C2 C3 C4 C5 2.3(8)
C3 C4 C5 C6 -1.1(8)
C4 C5 C6 C1 -0.4(7)
C4 C5 C6 C7 179.4(4)
C2 C1 C6 C5 0.8(7)
N1 C1 C6 C5 -173.3(4)
C2 C1 C6 C7 -179.0(4)
N1 C1 C6 C7 6.9(7)
C5 C6 C7 C9 64.4(6)
C1 C6 C7 C9 -115.7(5)
C5 C6 C7 C8 -58.5(6)
C1 C6 C7 C8 121.3(5)
C3 C2 C10 C12 72.3(6)
C1 C2 C10 C12 -104.8(5)
C3 C2 C10 C11 -51.2(6)
C1 C2 C10 C11 131.7(5)
C1 N1 C13 C15 172.4(4)
Ni1 N1 C13 C15 1.6(5)
C1 N1 C13 C14 -6.0(7)
Ni1 N1 C13 C14 -176.9(4)
C19 N2 C15 C16 -0.3(7)
Ni1 N2 C15 C16 178.4(4)
C19 N2 C15 C13 -179.2(4)
Ni1 N2 C15 C13 -0.5(5)
N1 C13 C15 N2 -0.8(6)
C14 C13 C15 N2 177.8(4)
N1 C13 C15 C16 -179.6(5)
C14 C13 C15 C16 -1.1(7)
N2 C15 C16 C17 -2.2(7)
C13 C15 C16 C17 176.5(4)
C15 C16 C17 C18 2.0(7)
C16 C17 C18 C19 0.7(7)
C15 N2 C19 C18 3.0(7)
Ni1 N2 C19 C18 -175.5(3)
C15 N2 C19 C20 -173.3(4)
Ni1 N2 C19 C20 8.2(6)
C17 C18 C19 N2 -3.2(7)
C17 C18 C19 C20 173.0(4)
N2 C19 C20 C21 151.2(4)
C18 C19 C20 C21 -25.1(7)
N2 C19 C20 C25 -24.4(7)
C18 C19 C20 C25 159.3(5)
C25 C20 C21 C22 5.1(8)
C19 C20 C21 C22 -170.6(5)
C20 C21 C22 C23 3.5(8)
C21 C22 C23 C24 -5.4(8)
C22 C23 C24 C25 -1.4(8)
C22 C23 C24 C26 173.1(5)
Ni1 O1 C25 C20 61.9(5)
Ni2 O1 C25 C20 -148.6(3)
Ni1 O1 C25 C24 -115.6(4)
Ni2 O1 C25 C24 33.9(6)
C21 C20 C25 O1 170.7(4)
C19 C20 C25 O1 -13.7(7)
C21 C20 C25 C24 -11.8(7)
C19 C20 C25 C24 163.8(4)
C23 C24 C25 O1 -172.4(4)
C26 C24 C25 O1 13.3(7)
C23 C24 C25 C20 10.0(7)
C26 C24 C25 C20 -164.3(4)
C30 N3 C26 C27 5.5(7)
Ni2 N3 C26 C27 -167.0(3)
C30 N3 C26 C24 -175.2(4)
Ni2 N3 C26 C24 12.3(6)
C23 C24 C26 N3 146.8(5)
C25 C24 C26 N3 -38.9(7)
C23 C24 C26 C27 -33.9(7)
C25 C24 C26 C27 140.4(5)
N3 C26 C27 C28 -2.6(7)
C24 C26 C27 C28 178.0(5)
C26 C27 C28 C29 -1.5(8)
C27 C28 C29 C30 2.7(8)
C26 N3 C30 C29 -4.3(7)
Ni2 N3 C30 C29 169.1(4)
C26 N3 C30 C31 170.1(4)
Ni2 N3 C30 C31 -16.6(5)
C28 C29 C30 N3 0.1(8)
C28 C29 C30 C31 -173.7(5)
C33 N4 C31 C30 -171.4(5)
Ni2 N4 C31 C30 5.5(6)
C33 N4 C31 C32 5.5(8)
Ni2 N4 C31 C32 -177.6(4)
N3 C30 C31 N4 7.0(7)
C29 C30 C31 N4 -178.8(5)
N3 C30 C31 C32 -170.1(5)
C29 C30 C31 C32 4.0(8)
C31 N4 C33 C34 -95.3(6)
Ni2 N4 C33 C34 88.4(6)
C31 N4 C33 C38 83.9(6)
Ni2 N4 C33 C38 -92.3(5)
C38 C33 C34 C35 -1.0(8)
N4 C33 C34 C35 178.2(5)
C38 C33 C34 C42 -178.8(5)
N4 C33 C34 C42 0.4(8)
C33 C34 C35 C36 1.1(8)
C42 C34 C35 C36 179.0(5)
C34 C35 C36 C37 -0.8(9)
C35 C36 C37 C38 0.2(9)
C36 C37 C38 C33 -0.1(8)
C36 C37 C38 C39 -179.1(5)
C34 C33 C38 C37 0.5(7)
N4 C33 C38 C37 -178.7(4)
C34 C33 C38 C39 179.4(5)
N4 C33 C38 C39 0.2(7)
C37 C38 C39 C41 63.7(7)
C33 C38 C39 C41 -115.2(6)
C37 C38 C39 C40 -57.7(7)
C33 C38 C39 C40 123.4(6)
C35 C34 C42 C43 -78.1(7)
C33 C34 C42 C43 99.7(7)
C35 C34 C42 C44 45.5(8)
C33 C34 C42 C44 -136.7(6)
C46 C45 N5 Ni2 39(28)
N3 Ni2 N5 C45 69(2)
O1 Ni2 N5 C45 -132.3(15)
N4 Ni2 N5 C45 61.0(15)
Br3 Ni2 N5 C45 -38.8(15)
Br1 Ni2 N5 C45 153.8(15)
